data_7247012
loop_
_publ_author_name
'Brown, Matthew L.'
'Karpiuk, Thomas E.'
'Leznoff, Daniel B.'

_publ_section_title
;
 Emissive lanthanide dicyanoaurate coordination polymers with
 2,2&#x2032;-bipyridine dioxide antenna groups and their hydration states
;
_journal_issue 33
_journal_name_full CrystEngComm
_journal_page_first 4658
_journal_page_last 4668
_journal_paper_doi 10.1039/D3CE00583F
_journal_volume 25
_journal_year 2023
_chemical_formula_moiety '0.5(C52 H40 Au6 N20 O12 Sm0.81 Tb1.19), 4(H2 O)'
_chemical_formula_sum 'C26 H28 Au3 N10 O10 Sm0.41 Tb0.59'
_chemical_formula_weight 1386.93
_space_group_crystal_system monoclinic
_space_group_IT_number 15
_space_group_name_Hall '-C 2yc'
_space_group_name_H-M_alt 'C 1 2/c 1'
_atom_sites_solution_hydrogens mixed
_atom_sites_solution_primary dual
_audit_creation_date 2022-11-29
_audit_creation_method
;
Olex2 1.2
(compiled 2018.05.29 svn.r3508 for OlexSys, GUI svn.r5506)
;
_audit_update_record
;
2022-12-01 deposited with the CCDC.	2023-07-05 downloaded from the CCDC.
;
_cell_angle_alpha 90
_cell_angle_beta 91.485(4)
_cell_angle_gamma 90
_cell_formula_units_Z 4
_cell_length_a 7.8699(7)
_cell_length_b 19.2577(14)
_cell_length_c 23.7813(17)
_cell_measurement_reflns_used 8690
_cell_measurement_temperature 230
_cell_measurement_theta_max 38.49
_cell_measurement_theta_min 2.28
_cell_volume 3603.0(5)
_computing_cell_refinement 'SAINT V8.40A (Bruker, 2016)'
_computing_data_reduction 'SAINT V8.40A (Bruker, 2016)'
_computing_molecular_graphics
;
Olex2 (Dolomanov et al., 2009) and 
ShelxLE (H\"ubschle et al., 2011)
;
_computing_publication_material 'Olex2 (Dolomanov et al., 2009)'
_computing_structure_refinement 'ShelXL (Sheldrick, 2015)'
_computing_structure_solution 'ShelXT (Sheldrick, 2015)'
_diffrn_ambient_temperature 230
_diffrn_detector 'Bruker CMOS PHOTON II area detector'
_diffrn_detector_area_resol_mean 8.3
_diffrn_measured_fraction_theta_full 1.000
_diffrn_measured_fraction_theta_max 1.000
_diffrn_measurement_device 'three-circle diffractometer'
_diffrn_measurement_device_type 'Bruker CMOS PHOTON II area detector'
_diffrn_measurement_method '\f and \w scans'
_diffrn_radiation_monochromator 'horizontally mounted graphite crystal (Triumph Monochromator, parallel)'
_diffrn_radiation_type MoK\a
_diffrn_radiation_wavelength 0.71073
_diffrn_reflns_av_R_equivalents 0.0475
_diffrn_reflns_av_unetI/netI 0.0370
_diffrn_reflns_Laue_measured_fraction_full 1.000
_diffrn_reflns_Laue_measured_fraction_max 1.000
_diffrn_reflns_limit_h_max 11
_diffrn_reflns_limit_h_min -11
_diffrn_reflns_limit_k_max 27
_diffrn_reflns_limit_k_min -27
_diffrn_reflns_limit_l_max 33
_diffrn_reflns_limit_l_min -33
_diffrn_reflns_number 28641
_diffrn_reflns_point_group_measured_fraction_full 1.000
_diffrn_reflns_point_group_measured_fraction_max 1.000
_diffrn_reflns_theta_full 25.242
_diffrn_reflns_theta_max 30.507
_diffrn_reflns_theta_min 1.713
_diffrn_source 'sealed tube'
_diffrn_standards_number 0
_exptl_absorpt_coefficient_mu 14.046
_exptl_absorpt_correction_T_max 0.7479
_exptl_absorpt_correction_T_min 0.4006
_exptl_absorpt_correction_type multi-scan
_exptl_absorpt_process_details
;
SADABS-2016/2 (Bruker,2016/2) was used for absorption correction. 
wR2(int) was 0.1456 before and 0.0652 after correction. 
The Ratio of minimum to maximum transmission is 0.5356.
;
_exptl_crystal_colour 'clear colourless'
_exptl_crystal_colour_lustre clear
_exptl_crystal_colour_primary colourless
_exptl_crystal_density_diffrn 2.557
_exptl_crystal_description plate
_exptl_crystal_F_000 2539
_exptl_crystal_preparation 'crystal removed directly from the water and run before it could desolvate,Luminescent'
_exptl_crystal_recrystallization_method 'Crystallized from water'
_exptl_crystal_size_max 0.363
_exptl_crystal_size_mid 0.258
_exptl_crystal_size_min 0.136
_refine_diff_density_max 0.864
_refine_diff_density_min -0.982
_refine_diff_density_rms 0.154
_refine_ls_extinction_coef 0.00028(2)
_refine_ls_extinction_expression Fc^*^=kFc[1+0.001xFc^2^\l^3^/sin(2\q)]^-1/4^
_refine_ls_extinction_method 'SHELXL-2019/2 (Sheldrick 2019)'
_refine_ls_goodness_of_fit_ref 1.037
_refine_ls_hydrogen_treatment mixed
_refine_ls_matrix_type full
_refine_ls_number_parameters 254
_refine_ls_number_reflns 5509
_refine_ls_number_restraints 5
_refine_ls_restrained_S_all 1.037
_refine_ls_R_factor_all 0.0312
_refine_ls_R_factor_gt 0.0249
_refine_ls_shift/su_max 0.002
_refine_ls_shift/su_mean 0.000
_refine_ls_structure_factor_coef Fsqd
_refine_ls_weighting_details 'w=1/[\s^2^(Fo^2^)+(0.0144P)^2^+7.2450P] where P=(Fo^2^+2Fc^2^)/3'
_refine_ls_weighting_scheme calc
_refine_ls_wR_factor_gt 0.0543
_refine_ls_wR_factor_ref 0.0564
_reflns_Friedel_coverage 0.000
_reflns_number_gt 4815
_reflns_number_total 5509
_reflns_threshold_expression 'I > 2\s(I)'
_cod_data_source_file d3ce00583f2.cif
_cod_data_source_block 2575SmTb6H2O
_cod_depositor_comments 'Adding full bibliography for 7247008--7247022.cif.'
_cod_database_code 7247012
_shelx_shelxl_version_number 2019/2
_shelx_space_group_comment
;
The symmetry employed for this shelxl refinement is uniquely defined
by the following loop, which should always be used as a source of
symmetry information in preference to the above space-group names.
They are only intended as comments.
;
_olex2_refinement_description
;
1. Fixed Uiso
 At 1.2 times of:
  All C(H) groups
 At 1.5 times of:
  All O(H,H) groups
2. Restrained distances
 O2-H1B
 2 with sigma of 0.02
 O2-H3A
 3 with sigma of 0.02
 O1-H1B
 0.86 with sigma of 0.02
 O2-H2A = O2-H2B
 0.86 with sigma of 0.02
3. Uiso/Uaniso restraints and constraints
Uanis(Au2A) = Uanis(Au2B)
4. Others
 Sof(Sm1)=0.5*(1-FVAR(2))
 Sof(Tb1)=0.5*FVAR(2)
 Sof(Au2B)=0.5*(1-FVAR(3))
 Sof(Au2A)=0.5*FVAR(3)
 Fixed X: Au2A(1) Tb1(1) Sm1(1)
 Fixed Y: Au2A(0.5)
 Fixed Z: Au2A(0.5) Tb1(0.75) Sm1(0.75)
5.a Free rotating group:
 O3(H3A,H3B)
5.b Aromatic/amide H refined with riding coordinates:
 C10(H10), C11(H11), C12(H12), C13(H13), C16(H16), C17(H17), C18(H18), C19(H19)
;
_olex2_exptl_crystal_mounting_method 'Parabar oil on a MiTiGen'
_olex2_submission_special_instructions 'No special instructions were received'

loop_
_space_group_symop_operation_xyz
'x, y, z'
'-x, y, -z+1/2'
'x+1/2, y+1/2, z'
'-x+1/2, y+1/2, -z+1/2'
'-x, -y, -z'
'x, -y, z-1/2'
'-x+1/2, -y+1/2, -z'
'x+1/2, -y+1/2, z-1/2'

loop_
_atom_site_label
_atom_site_type_symbol
_atom_site_fract_x
_atom_site_fract_y
_atom_site_fract_z
_atom_site_U_iso_or_equiv
_atom_site_adp_type
_atom_site_occupancy
_atom_site_site_symmetry_order
_atom_site_calc_flag
_atom_site_refinement_flags_posn
_atom_site_refinement_flags_adp
_atom_site_refinement_flags_occupancy
_atom_site_disorder_assembly
_atom_site_disorder_group
Au1 Au 1.03537(2) 0.46825(2) 0.62991(2) 0.03052(5) Uani 1 1 d . . . . .
Au2A Au 1.000000 0.500000 0.500000 0.03704(13) Uani 0.8706(18) 2 d S T P A 1
Au2B Au 0.9272(6) 0.51610(19) 0.51168(14) 0.03704(13) Uani 0.0647(9) 1 d . . . A 2
Tb1 Tb 1.000000 0.7081(5) 0.750000 0.0193(6) Uani 0.597(19) 2 d S T P B 3
Sm1 Sm 1.000000 0.7119(7) 0.750000 0.0180(8) Uani 0.403(19) 2 d S T P B 4
O1 O 0.7251(3) 0.65389(14) 0.74405(11) 0.0294(5) Uani 1 1 d D . . . .
H1A H 0.670(6) 0.662(3) 0.772(2) 0.044 Uiso 1 1 d R . . . .
H1B H 0.667(4) 0.666(2) 0.7165(14) 0.044 Uiso 1 1 d DR . . . .
O2 O 0.4728(4) 0.67488(15) 0.66265(12) 0.0356(6) Uani 1 1 d D . . . .
H2A H 0.441(7) 0.650(2) 0.6352(16) 0.053 Uiso 1 1 d DR . . . .
H2B H 0.479(7) 0.7147(15) 0.649(2) 0.053 Uiso 1 1 d DR . . . .
O3 O 0.3490(6) 0.6015(3) 0.57368(17) 0.0772(13) Uani 1 1 d . . . . .
H3A H 0.286478 0.631700 0.556278 0.116 Uiso 1 1 d DG . . . .
H3B H 0.433400 0.595083 0.551998 0.116 Uiso 1 1 d G . . . .
O10 O 1.1389(3) 0.76793(14) 0.82467(9) 0.0270(5) Uani 1 1 d . . . . .
O11 O 0.8049(3) 0.78372(12) 0.79300(10) 0.0263(5) Uani 1 1 d . . . . .
N1 N 1.0271(4) 0.62087(17) 0.67368(13) 0.0346(7) Uani 1 1 d . . . . .
C1 C 1.0354(5) 0.5664(2) 0.65517(16) 0.0325(8) Uani 1 1 d . . . . .
C2 C 1.0231(5) 0.3676(2) 0.61477(16) 0.0350(8) Uani 1 1 d . . . . .
C3 C 0.7730(8) 0.5381(3) 0.5150(2) 0.0560(13) Uani 1 1 d . . . . .
C10 C 1.1351(5) 0.7190(2) 0.91376(15) 0.0307(7) Uani 1 1 d . . . . .
H10 H 1.213373 0.685129 0.902622 0.037 Uiso 1 1 calc R . . . .
C11 C 1.0775(5) 0.7191(2) 0.96740(16) 0.0355(8) Uani 1 1 d . . . . .
H11 H 1.115393 0.684682 0.992844 0.043 Uiso 1 1 calc R . . . .
C12 C 0.9656(5) 0.7684(2) 0.98459(16) 0.0389(9) Uani 1 1 d . . . . .
H12 H 0.926466 0.768445 1.021609 0.047 Uiso 1 1 calc R . . . .
C13 C 0.9111(5) 0.8181(2) 0.94661(15) 0.0350(8) Uani 1 1 d . . . . .
H13 H 0.835118 0.852841 0.957817 0.042 Uiso 1 1 calc R . . . .
C14 C 0.9677(4) 0.81725(19) 0.89210(15) 0.0271(7) Uani 1 1 d . . . . .
C15 C 0.9158(4) 0.87096(17) 0.85085(14) 0.0262(7) Uani 1 1 d . . . . .
C16 C 0.9366(5) 0.9405(2) 0.86147(17) 0.0362(8) Uani 1 1 d . . . . .
H16 H 0.991374 0.954938 0.895072 0.043 Uiso 1 1 calc R . . . .
C17 C 0.8781(6) 0.9893(2) 0.8234(2) 0.0426(10) Uani 1 1 d . . . . .
H17 H 0.893516 1.036883 0.830662 0.051 Uiso 1 1 calc R . . . .
C18 C 0.7964(6) 0.9675(2) 0.7744(2) 0.0415(10) Uani 1 1 d . . . . .
H18 H 0.755143 1.000151 0.748057 0.050 Uiso 1 1 calc R . . . .
C19 C 0.7760(5) 0.8978(2) 0.76455(15) 0.0322(8) Uani 1 1 d . . . . .
H19 H 0.721267 0.882685 0.731140 0.039 Uiso 1 1 calc R . . . .
N2 N 1.0075(5) 0.30907(19) 0.60797(16) 0.0439(8) Uani 1 1 d . . . . .
N3 N 0.6444(8) 0.5602(3) 0.5247(3) 0.0830(17) Uani 1 1 d . . . . .
N10 N 1.0797(4) 0.76756(15) 0.87670(11) 0.0245(5) Uani 1 1 d . . . . .
N11 N 0.8341(4) 0.85063(15) 0.80262(12) 0.0247(5) Uani 1 1 d . . . . .

loop_
_atom_site_aniso_label
_atom_site_aniso_U_11
_atom_site_aniso_U_22
_atom_site_aniso_U_33
_atom_site_aniso_U_23
_atom_site_aniso_U_13
_atom_site_aniso_U_12
Au1 0.03858(9) 0.02570(8) 0.02723(8) -0.00433(5) 0.00007(5) -0.00015(5)
Au2A 0.0450(3) 0.03827(16) 0.02772(14) 0.00038(12) -0.00281(15) -0.00171(17)
Au2B 0.0450(3) 0.03827(16) 0.02772(14) 0.00038(12) -0.00281(15) -0.00171(17)
Tb1 0.0236(10) 0.0169(8) 0.0173(9) 0.000 -0.0013(7) 0.000
Sm1 0.0209(15) 0.0168(13) 0.0163(14) 0.000 0.0015(10) 0.000
O1 0.0272(12) 0.0353(14) 0.0257(12) 0.0000(11) 0.0001(10) -0.0043(11)
O2 0.0440(16) 0.0318(14) 0.0307(14) 0.0039(11) -0.0030(11) -0.0017(12)
O3 0.082(3) 0.094(3) 0.056(2) -0.024(2) 0.021(2) -0.029(3)
O10 0.0269(11) 0.0350(13) 0.0193(11) -0.0024(10) 0.0006(9) 0.0018(10)
O11 0.0270(11) 0.0251(11) 0.0269(12) -0.0059(10) -0.0009(9) 0.0011(9)
N1 0.0405(17) 0.0330(16) 0.0302(16) -0.0089(14) -0.0028(13) 0.0030(14)
C1 0.0354(19) 0.0345(19) 0.0277(17) -0.0051(15) -0.0016(14) 0.0011(15)
C2 0.042(2) 0.035(2) 0.0270(17) -0.0029(15) -0.0042(15) -0.0005(16)
C3 0.062(3) 0.055(3) 0.051(3) 0.008(2) -0.003(2) -0.007(3)
C10 0.0355(18) 0.0308(18) 0.0256(16) 0.0004(14) -0.0071(13) 0.0018(15)
C11 0.047(2) 0.036(2) 0.0233(17) 0.0049(15) -0.0075(15) 0.0009(17)
C12 0.047(2) 0.051(2) 0.0188(16) -0.0011(16) 0.0003(15) -0.0036(19)
C13 0.039(2) 0.042(2) 0.0232(16) -0.0042(16) 0.0007(14) 0.0033(17)
C14 0.0303(17) 0.0272(16) 0.0236(15) -0.0032(13) -0.0034(12) -0.0014(13)
C15 0.0323(17) 0.0223(15) 0.0240(16) -0.0015(13) 0.0010(13) 0.0025(13)
C16 0.043(2) 0.0287(18) 0.037(2) -0.0074(16) -0.0007(16) -0.0014(16)
C17 0.049(2) 0.0243(17) 0.054(3) 0.0000(18) 0.005(2) 0.0036(17)
C18 0.048(2) 0.032(2) 0.045(2) 0.0094(17) 0.0067(18) 0.0133(18)
C19 0.0339(18) 0.0355(19) 0.0271(17) 0.0043(15) -0.0006(14) 0.0126(16)
N2 0.061(2) 0.0299(17) 0.0410(19) -0.0016(15) -0.0072(17) 0.0015(16)
N3 0.074(4) 0.068(4) 0.107(5) 0.007(3) 0.012(3) 0.008(3)
N10 0.0274(13) 0.0273(14) 0.0188(12) -0.0021(11) -0.0024(10) -0.0014(11)
N11 0.0257(13) 0.0272(14) 0.0214(13) -0.0015(11) 0.0013(10) 0.0045(11)

loop_
_atom_type_symbol
_atom_type_description
_atom_type_scat_dispersion_real
_atom_type_scat_dispersion_imag
_atom_type_scat_source
C C 0.0033 0.0016 'International Tables Vol C Tables 4.2.6.8 and 6.1.1.4'
H H 0.0000 0.0000 'International Tables Vol C Tables 4.2.6.8 and 6.1.1.4'
Au Au -2.0133 8.8022 'International Tables Vol C Tables 4.2.6.8 and 6.1.1.4'
N N 0.0061 0.0033 'International Tables Vol C Tables 4.2.6.8 and 6.1.1.4'
O O 0.0106 0.0060 'International Tables Vol C Tables 4.2.6.8 and 6.1.1.4'
Sm Sm -0.1638 3.4418 'International Tables Vol C Tables 4.2.6.8 and 6.1.1.4'
Tb Tb -0.1723 4.1537 'International Tables Vol C Tables 4.2.6.8 and 6.1.1.4'

loop_
_geom_angle_atom_site_label_1
_geom_angle_atom_site_label_2
_geom_angle_atom_site_label_3
_geom_angle
_geom_angle_site_symmetry_1
_geom_angle_site_symmetry_3
_geom_angle_publ_flag
C1 Au1 Au2A 96.39(11) . . ?
C1 Au1 Au2B 89.38(13) . . ?
C2 Au1 Au2A 90.52(11) . . ?
C2 Au1 Au2B 96.72(13) . . ?
C2 Au1 C1 172.29(16) . . ?
Au1 Au2A Au1 180.0 . 5_766 ?
C3 Au2A Au1 92.71(16) . 5_766 ?
C3 Au2A Au1 87.29(16) . . ?
C3 Au2A Au1 87.29(16) 5_766 5_766 ?
C3 Au2A Au1 92.71(16) 5_766 . ?
C3 Au2A C3 180.0 . 5_766 ?
Au2B Au2B Au1 91.1(3) 5_766 . ?
Au2B Au2B C3 10.1(2) 5_766 5_766 ?
Au2B Au2B N3 163.0(3) 5_766 . ?
C3 Au2B Au1 106.5(3) . . ?
C3 Au2B Au1 82.76(16) 5_766 . ?
C3 Au2B Au2B 158.7(4) . 5_766 ?
C3 Au2B C3 168.8(2) . 5_766 ?
C3 Au2B N3 4.2(3) . . ?
N3 Au2B Au1 102.9(2) . . ?
N3 Au2B C3 173.1(2) . 5_766 ?
O1 Tb1 O1 128.5(4) 2_756 . ?
O1 Tb1 N1 69.84(19) 2_756 . ?
O1 Tb1 N1 76.0(2) . . ?
O1 Tb1 N1 76.0(2) 2_756 2_756 ?
O1 Tb1 N1 69.84(19) . 2_756 ?
O10 Tb1 O1 130.91(9) . . ?
O10 Tb1 O1 76.65(9) . 2_756 ?
O10 Tb1 O1 76.65(9) 2_756 . ?
O10 Tb1 O1 130.91(9) 2_756 2_756 ?
O10 Tb1 O10 121.6(4) 2_756 . ?
O10 Tb1 O11 74.4(2) 2_756 . ?
O10 Tb1 O11 70.61(18) 2_756 2_756 ?
O10 Tb1 O11 70.61(18) . . ?
O10 Tb1 O11 74.4(2) . 2_756 ?
O10 Tb1 N1 80.06(11) 2_756 . ?
O10 Tb1 N1 146.29(16) . . ?
O10 Tb1 N1 80.06(11) . 2_756 ?
O10 Tb1 N1 146.29(16) 2_756 2_756 ?
O11 Tb1 O1 146.60(15) 2_756 . ?
O11 Tb1 O1 72.52(9) . . ?
O11 Tb1 O1 72.52(9) 2_756 2_756 ?
O11 Tb1 O1 146.60(15) . 2_756 ?
O11 Tb1 O11 104.1(4) 2_756 . ?
O11 Tb1 N1 91.80(10) 2_756 . ?
O11 Tb1 N1 91.80(10) . 2_756 ?
O11 Tb1 N1 143.09(11) 2_756 2_756 ?
O11 Tb1 N1 143.09(11) . . ?
N1 Tb1 N1 95.0(3) 2_756 . ?
O1 Sm1 O1 125.4(6) 2_756 . ?
O1 Sm1 N1 68.5(3) . 2_756 ?
O1 Sm1 N1 74.5(3) . . ?
O1 Sm1 N1 74.5(3) 2_756 2_756 ?
O1 Sm1 N1 68.5(3) 2_756 . ?
O10 Sm1 O1 131.01(8) . . ?
O10 Sm1 O1 76.66(9) . 2_756 ?
O10 Sm1 O1 131.01(8) 2_756 2_756 ?
O10 Sm1 O1 76.66(9) 2_756 . ?
O10 Sm1 O10 124.7(6) 2_756 . ?
O10 Sm1 N1 79.68(13) 2_756 . ?
O10 Sm1 N1 79.68(13) . 2_756 ?
O10 Sm1 N1 145.1(3) . . ?
O10 Sm1 N1 145.1(3) 2_756 2_756 ?
O11 Sm1 O1 72.68(9) 2_756 2_756 ?
O11 Sm1 O1 147.53(17) 2_756 . ?
O11 Sm1 O1 147.53(17) . 2_756 ?
O11 Sm1 O1 72.68(9) . . ?
O11 Sm1 O10 75.9(3) 2_756 . ?
O11 Sm1 O10 72.0(3) 2_756 2_756 ?
O11 Sm1 O10 72.0(3) . . ?
O11 Sm1 O10 75.9(3) . 2_756 ?
O11 Sm1 O11 106.9(5) 2_756 . ?
O11 Sm1 N1 142.67(14) . . ?
O11 Sm1 N1 91.59(11) 2_756 . ?
O11 Sm1 N1 142.67(14) 2_756 2_756 ?
O11 Sm1 N1 91.59(11) . 2_756 ?
N1 Sm1 N1 92.6(5) 2_756 . ?
Tb1 O1 H1A 112(4) . . ?
Tb1 O1 H1B 114(3) . . ?
Sm1 O1 H1A 111(4) . . ?
Sm1 O1 H1B 113(3) . . ?
H1A O1 H1B 107(5) . . ?
H2A O2 H2B 104(5) . . ?
H3A O3 H3B 104.5 . . ?
N10 O10 Tb1 121.9(2) . . ?
N10 O10 Sm1 122.5(2) . . ?
N11 O11 Tb1 124.1(2) . . ?
N11 O11 Sm1 122.7(3) . . ?
C1 N1 Tb1 155.6(3) . . ?
C1 N1 Sm1 156.8(4) . . ?
N1 C1 Au1 173.8(4) . . ?
N2 C2 Au1 175.9(4) . . ?
Au2A C3 Au2B 3.64(8) . 5_766 ?
N3 C3 Au2A 178.4(6) . . ?
N3 C3 Au2B 170.9(7) . . ?
N3 C3 Au2B 177.9(6) . 5_766 ?
C11 C10 H10 120.0 . . ?
N10 C10 H10 120.0 . . ?
N10 C10 C11 120.0(4) . . ?
C10 C11 H11 119.6 . . ?
C10 C11 C12 120.8(4) . . ?
C12 C11 H11 119.6 . . ?
C11 C12 H12 120.7 . . ?
C11 C12 C13 118.7(4) . . ?
C13 C12 H12 120.7 . . ?
C12 C13 H13 119.9 . . ?
C12 C13 C14 120.3(4) . . ?
C14 C13 H13 119.9 . . ?
C13 C14 C15 121.6(3) . . ?
N10 C14 C13 119.3(3) . . ?
N10 C14 C15 119.0(3) . . ?
C16 C15 C14 122.1(3) . . ?
N11 C15 C14 118.4(3) . . ?
N11 C15 C16 119.2(3) . . ?
C15 C16 H16 119.7 . . ?
C15 C16 C17 120.6(4) . . ?
C17 C16 H16 119.7 . . ?
C16 C17 H17 120.4 . . ?
C16 C17 C18 119.2(4) . . ?
C18 C17 H17 120.4 . . ?
C17 C18 H18 120.3 . . ?
C19 C18 C17 119.5(4) . . ?
C19 C18 H18 120.3 . . ?
C18 C19 H19 119.8 . . ?
N11 C19 C18 120.4(4) . . ?
N11 C19 H19 119.8 . . ?
C3 N3 Au2B 4.9(4) . . ?
O10 N10 C10 119.6(3) . . ?
O10 N10 C14 119.4(3) . . ?
C10 N10 C14 120.9(3) . . ?
O11 N11 C15 120.1(3) . . ?
O11 N11 C19 118.8(3) . . ?
C19 N11 C15 121.1(3) . . ?

loop_
_geom_bond_atom_site_label_1
_geom_bond_atom_site_label_2
_geom_bond_distance
_geom_bond_site_symmetry_2
_geom_bond_publ_flag
Au1 Au2A 3.1545(3) . ?
Au1 Au2B 3.058(3) . ?
Au1 C1 1.983(4) . ?
Au1 C2 1.972(4) . ?
Au2A C3 1.972(6) . ?
Au2A C3 1.973(6) 5_766 ?
Au2B Au2B 1.428(11) 5_766 ?
Au2B C3 1.290(8) . ?
Au2B C3 2.671(9) 5_766 ?
Au2B N3 2.410(8) . ?
Tb1 O1 2.403(5) 2_756 ?
Tb1 O1 2.403(5) . ?
Tb1 O10 2.361(5) . ?
Tb1 O10 2.361(5) 2_756 ?
Tb1 O11 2.368(6) 2_756 ?
Tb1 O11 2.368(6) . ?
Tb1 N1 2.486(7) 2_756 ?
Tb1 N1 2.486(7) . ?
Sm1 O1 2.435(7) . ?
Sm1 O1 2.435(7) 2_756 ?
Sm1 O10 2.327(7) 2_756 ?
Sm1 O10 2.327(7) . ?
Sm1 O11 2.324(8) . ?
Sm1 O11 2.324(8) 2_756 ?
Sm1 N1 2.536(10) . ?
Sm1 N1 2.536(10) 2_756 ?
O1 H1A 0.82(5) . ?
O1 H1B 0.824(16) . ?
O2 H2A 0.845(19) . ?
O2 H2B 0.836(19) . ?
O3 H3A 0.8602 . ?
O3 H3B 0.8606 . ?
O10 N10 1.334(3) . ?
O11 N11 1.328(4) . ?
N1 C1 1.140(5) . ?
C2 N2 1.146(5) . ?
C3 N3 1.127(7) . ?
C10 H10 0.9400 . ?
C10 C11 1.365(5) . ?
C10 N10 1.350(4) . ?
C11 H11 0.9400 . ?
C11 C12 1.366(6) . ?
C12 H12 0.9400 . ?
C12 C13 1.377(6) . ?
C13 H13 0.9400 . ?
C13 C14 1.382(5) . ?
C14 C15 1.476(5) . ?
C14 N10 1.357(5) . ?
C15 C16 1.372(5) . ?
C15 N11 1.358(4) . ?
C16 H16 0.9400 . ?
C16 C17 1.376(6) . ?
C17 H17 0.9400 . ?
C17 C18 1.382(7) . ?
C18 H18 0.9400 . ?
C18 C19 1.371(6) . ?
C19 H19 0.9400 . ?
C19 N11 1.354(4) . ?

loop_
_geom_torsion_atom_site_label_1
_geom_torsion_atom_site_label_2
_geom_torsion_atom_site_label_3
_geom_torsion_atom_site_label_4
_geom_torsion
_geom_torsion_site_symmetry_1
_geom_torsion_site_symmetry_2
_geom_torsion_site_symmetry_3
_geom_torsion_site_symmetry_4
_geom_torsion_publ_flag
Au1 Au2B C3 Au2B -144.7(13) . . . 5_766 ?
Tb1 O10 N10 C10 92.1(4) . . . . ?
Tb1 O10 N10 C14 -89.7(4) . . . . ?
Tb1 O11 N11 C15 -87.0(3) . . . . ?
Tb1 O11 N11 C19 95.2(3) . . . . ?
Sm1 O10 N10 C10 93.8(5) . . . . ?
Sm1 O10 N10 C14 -87.9(5) . . . . ?
Sm1 O11 N11 C15 -87.5(3) . . . . ?
Sm1 O11 N11 C19 94.7(3) . . . . ?
C3 Au2B C3 Au2B -0.007(10) 5_766 . . 5_766 ?
C10 C11 C12 C13 0.3(6) . . . . ?
C11 C10 N10 O10 178.8(3) . . . . ?
C11 C10 N10 C14 0.5(5) . . . . ?
C11 C12 C13 C14 0.7(6) . . . . ?
C12 C13 C14 C15 -178.2(4) . . . . ?
C12 C13 C14 N10 -1.1(6) . . . . ?
C13 C14 C15 C16 54.0(5) . . . . ?
C13 C14 C15 N11 -121.3(4) . . . . ?
C13 C14 N10 O10 -177.8(3) . . . . ?
C13 C14 N10 C10 0.4(5) . . . . ?
C14 C15 C16 C17 -176.3(4) . . . . ?
C14 C15 N11 O11 -1.1(5) . . . . ?
C14 C15 N11 C19 176.7(3) . . . . ?
C15 C14 N10 O10 -0.6(5) . . . . ?
C15 C14 N10 C10 177.6(3) . . . . ?
C15 C16 C17 C18 0.6(7) . . . . ?
C16 C15 N11 O11 -176.5(3) . . . . ?
C16 C15 N11 C19 1.3(5) . . . . ?
C16 C17 C18 C19 -0.3(7) . . . . ?
C17 C18 C19 N11 0.5(6) . . . . ?
C18 C19 N11 O11 176.8(3) . . . . ?
C18 C19 N11 C15 -1.0(5) . . . . ?
N3 Au2B C3 Au2B -179(100) . . . 5_766 ?
N10 C10 C11 C12 -0.9(6) . . . . ?
N10 C14 C15 C16 -123.1(4) . . . . ?
N10 C14 C15 N11 61.6(5) . . . . ?
N11 C15 C16 C17 -1.1(6) . . . . ?
